data_4025666
loop_
_publ_author_name
'Motonori Watanabe'
'Kenta Goto'
'Masahiko Shibahara'
'Teruo Shinmyozu'

_publ_section_title
;
 Synthesis, Structure, and Electronic and Photophysical Properties of Two-
 and Three-Layered [3.3]Paracyclophane-Based Donor-Acceptor Systems(1)
;
_journal_name_full 'Journal of Organic Chemistry'
_journal_page_first 6104
_journal_page_last 6114
_journal_paper_doi 10.1021/jo100688m
_journal_volume 75
_journal_year 2010
_chemical_formula_moiety 'C18 H18 N2 S '
_chemical_formula_sum 'C18 H18 N2 S'
_chemical_formula_weight 294.41
_space_group_IT_number 14
_symmetry_cell_setting monoclinic
_symmetry_Int_Tables_number 14
_symmetry_space_group_name_Hall '-P 2yn'
_symmetry_space_group_name_H-M 'P 1 21/n 1'
_cell_angle_alpha 90
_cell_angle_beta 93.5768(7)
_cell_angle_gamma 90
_cell_formula_units_Z 4
_cell_length_a 7.1034(2)
_cell_length_b 14.6592(3)
_cell_length_c 13.7707(3)
_cell_measurement_reflns_used 17896
_cell_measurement_temperature 113.2
_cell_measurement_theta_max 27.4
_cell_measurement_theta_min 1.5
_cell_volume 1431.15(6)
_computing_cell_refinement PROCESS-AUTO
_computing_data_collection PROCESS-AUTO
_computing_data_reduction 'teXsan Ver. 1.11'
_computing_publication_material 'teXsan Ver. 1.11'
_computing_structure_refinement 'teXsan Ver. 1.10'
_computing_structure_solution SIR97
_diffrn_detector_area_resol_mean 10.00
_diffrn_measured_fraction_theta_full 0.9981
_diffrn_measured_fraction_theta_max 0.9981
_diffrn_measurement_device_type 'Rigaku RAXIS-RAPID Imaging Plate'
_diffrn_measurement_method \w
_diffrn_radiation_type 'Mo K\a'
_diffrn_radiation_wavelength 0.7107
_diffrn_reflns_av_R_equivalents 0.030
_diffrn_reflns_limit_h_max 9
_diffrn_reflns_limit_h_min -9
_diffrn_reflns_limit_k_max 18
_diffrn_reflns_limit_k_min -19
_diffrn_reflns_limit_l_max 17
_diffrn_reflns_limit_l_min -17
_diffrn_reflns_number 13125
_diffrn_reflns_theta_full 27.44
_diffrn_reflns_theta_max 27.44
_exptl_absorpt_coefficient_mu 0.220
_exptl_absorpt_correction_T_max 0.957
_exptl_absorpt_correction_T_min 0.786
_exptl_absorpt_correction_type multi-scan
_exptl_absorpt_process_details '(Higashi, 1995)'
_exptl_crystal_colour yellow
_exptl_crystal_density_diffrn 1.366
_exptl_crystal_density_method 'not measured'
_exptl_crystal_description prism
_exptl_crystal_size_max 1.000
_exptl_crystal_size_mid 0.600
_exptl_crystal_size_min 0.200
_refine_diff_density_max 0.28
_refine_diff_density_min -0.48
_refine_ls_extinction_method none
_refine_ls_goodness_of_fit_ref 1.849
_refine_ls_hydrogen_treatment refall
_refine_ls_number_parameters 262
_refine_ls_number_reflns 3252
_refine_ls_R_factor_gt 0.0433
_refine_ls_shift/su_max 0.0003
_refine_ls_structure_factor_coef Fsqd
_refine_ls_weighting_details 'w = 1/[\s^2^(Fo^2^) + (0.06500(Max(Fo^2^,0) + 2Fc^2^)/3)^2^]'
_refine_ls_weighting_scheme calc
_refine_ls_wR_factor_ref 0.1382
_reflns_number_gt 2984
_reflns_number_total 3252
_reflns_threshold_expression F^2^>2.0\s(F^2^)
_cod_data_source_file jo100688m_si_002.cif
_cod_data_source_block 2BA
_cod_original_cell_volume 1431.15(5)
_cod_original_formula_sum 'C18 H18 N2 S '
_cod_database_code 4025666

loop_
_symmetry_equiv_pos_as_xyz
x,y,z
1/2-x,1/2+y,1/2-z
-x,-y,-z
1/2+x,1/2-y,1/2+z

loop_
_atom_site_label
_atom_site_type_symbol
_atom_site_fract_x
_atom_site_fract_y
_atom_site_fract_z
_atom_site_U_iso_or_equiv
_atom_site_adp_type
_atom_site_occupancy
_atom_site_calc_flag
_atom_site_refinement_flags
_atom_site_disorder_assembly
_atom_site_disorder_group
S(1) S -0.13902(6) 0.14168(2) 0.74726(3) 0.0246(1) Uani 1.00 d . . .
N(1) N -0.1605(2) 0.25115(9) 0.73799(8) 0.0215(3) Uani 1.00 d . . .
N(2) N -0.0745(2) 0.11536(8) 0.63994(9) 0.0227(3) Uani 1.00 d . . .
C(1) C 0.4398(2) 0.1607(1) 0.5025(1) 0.0277(4) Uani 1.00 d . . .
C(2) C 0.2733(2) 0.09333(10) 0.4963(1) 0.0237(3) Uani 1.00 d . . .
C(3) C 0.0885(2) 0.12679(10) 0.4441(1) 0.0225(3) Uani 1.00 d . . .
C(4) C -0.0039(2) 0.20455(9) 0.49424(10) 0.0181(3) Uani 1.00 d . . .
C(5) C -0.0193(2) 0.29055(9) 0.45657(10) 0.0193(3) Uani 1.00 d . . .
C(6) C -0.0733(2) 0.36786(9) 0.5122(1) 0.0192(3) Uani 1.00 d . . .
C(7) C -0.1118(2) 0.36233(8) 0.6080(1) 0.0175(3) Uani 1.00 d . . .
C(8) C -0.1166(2) 0.27226(9) 0.64733(10) 0.0172(3) Uani 1.00 d . . .
C(9) C -0.0655(2) 0.19445(9) 0.59057(10) 0.0172(3) Uani 1.00 d . . .
C(10) C -0.1388(2) 0.44461(9) 0.6717(1) 0.0216(3) Uani 1.00 d . . .
C(11) C 0.0153(2) 0.45702(9) 0.7547(1) 0.0214(3) Uani 1.00 d . . .
C(12) C 0.2172(2) 0.47561(9) 0.7253(1) 0.0222(3) Uani 1.00 d . . .
C(13) C 0.3056(2) 0.39704(10) 0.67409(10) 0.0187(3) Uani 1.00 d . . .
C(14) C 0.3711(2) 0.4068(1) 0.5809(1) 0.0222(3) Uani 1.00 d . . .
C(15) C 0.4235(2) 0.3312(1) 0.5282(1) 0.0236(3) Uani 1.00 d . . .
C(16) C 0.4129(2) 0.2434(1) 0.5657(1) 0.0218(3) Uani 1.00 d . . .
C(17) C 0.3664(2) 0.23500(10) 0.6624(1) 0.0212(3) Uani 1.00 d . . .
C(18) C 0.3145(2) 0.30997(9) 0.7158(1) 0.0197(3) Uani 1.00 d . . .
H(1) H 0.548(3) 0.124(1) 0.529(2) 0.048(6) Uiso 1.00 calc . . .
H(2) H 0.461(3) 0.177(1) 0.436(1) 0.040(5) Uiso 1.00 calc . . .
H(3) H 0.244(3) 0.074(1) 0.564(1) 0.029(5) Uiso 1.00 calc . . .
H(4) H 0.314(2) 0.038(1) 0.465(1) 0.023(4) Uiso 1.00 calc . . .
H(5) H 0.004(2) 0.070(1) 0.437(1) 0.025(4) Uiso 1.00 calc . . .
H(6) H 0.102(3) 0.143(1) 0.379(2) 0.038(5) Uiso 1.00 calc . . .
H(7) H 0.020(3) 0.302(1) 0.394(1) 0.029(5) Uiso 1.00 calc . . .
H(8) H -0.069(2) 0.430(1) 0.482(1) 0.021(4) Uiso 1.00 calc . . .
H(9) H -0.145(2) 0.500(1) 0.634(1) 0.014(4) Uiso 1.00 calc . . .
H(10) H -0.261(2) 0.441(1) 0.701(1) 0.025(4) Uiso 1.00 calc . . .
H(11) H -0.021(3) 0.510(1) 0.797(1) 0.036(5) Uiso 1.00 calc . . .
H(12) H 0.020(2) 0.405(1) 0.794(1) 0.021(4) Uiso 1.00 calc . . .
H(13) H 0.225(2) 0.530(1) 0.683(1) 0.021(4) Uiso 1.00 calc . . .
H(14) H 0.295(3) 0.488(2) 0.799(2) 0.063(7) Uiso 1.00 calc . . .
H(15) H 0.366(2) 0.469(1) 0.552(1) 0.024(4) Uiso 1.00 calc . . .
H(16) H 0.464(3) 0.337(1) 0.458(1) 0.037(5) Uiso 1.00 calc . . .
H(17) H 0.369(3) 0.175(1) 0.693(1) 0.031(5) Uiso 1.00 calc . . .
H(18) H 0.273(3) 0.300(1) 0.780(1) 0.025(5) Uiso 1.00 calc . . .

loop_
_atom_site_aniso_label
_atom_site_aniso_U_11
_atom_site_aniso_U_22
_atom_site_aniso_U_33
_atom_site_aniso_U_12
_atom_site_aniso_U_13
_atom_site_aniso_U_23
S(1) 0.0339(3) 0.0191(2) 0.0215(2) -0.0060(1) 0.0068(2) 0.0029(1)
N(1) 0.0202(6) 0.0224(6) 0.0223(6) -0.0036(5) 0.0049(5) 0.0001(4)
N(2) 0.0280(7) 0.0175(5) 0.0225(6) -0.0040(5) 0.0019(5) -0.0001(5)
C(1) 0.0228(8) 0.0324(8) 0.0279(8) 0.0044(6) 0.0031(6) -0.0071(6)
C(2) 0.0293(8) 0.0193(6) 0.0226(7) 0.0051(6) 0.0028(6) -0.0033(5)
C(3) 0.0288(8) 0.0203(6) 0.0183(7) 0.0006(6) 0.0013(6) -0.0039(5)
C(4) 0.0169(6) 0.0183(6) 0.0185(6) -0.0020(5) -0.0030(5) -0.0018(5)
C(5) 0.0196(7) 0.0221(7) 0.0160(6) -0.0023(5) -0.0006(5) 0.0002(5)
C(6) 0.0186(7) 0.0160(6) 0.0226(7) -0.0019(5) -0.0022(5) 0.0022(5)
C(7) 0.0128(6) 0.0169(6) 0.0227(7) -0.0001(5) -0.0004(5) -0.0007(5)
C(8) 0.0140(6) 0.0178(6) 0.0198(6) -0.0029(5) 0.0017(5) -0.0008(5)
C(9) 0.0154(6) 0.0164(6) 0.0195(6) -0.0029(5) -0.0009(5) -0.0010(5)
C(10) 0.0221(7) 0.0178(6) 0.0253(7) 0.0026(5) 0.0044(6) -0.0012(5)
C(11) 0.0285(8) 0.0177(6) 0.0184(6) 0.0002(6) 0.0057(5) -0.0037(5)
C(12) 0.0268(8) 0.0186(6) 0.0212(7) -0.0040(5) 0.0003(6) -0.0016(5)
C(13) 0.0149(6) 0.0222(6) 0.0188(6) -0.0033(5) -0.0019(5) -0.0019(5)
C(14) 0.0179(7) 0.0261(7) 0.0225(7) -0.0058(5) 0.0000(5) 0.0028(5)
C(15) 0.0172(7) 0.0344(8) 0.0194(7) -0.0044(6) 0.0025(5) -0.0006(6)
C(16) 0.0138(6) 0.0276(7) 0.0239(7) 0.0008(5) 0.0009(5) -0.0042(6)
C(17) 0.0165(7) 0.0241(7) 0.0224(7) 0.0016(5) -0.0040(5) 0.0007(5)
C(18) 0.0176(7) 0.0238(7) 0.0172(6) -0.0014(5) -0.0015(5) 0.0000(5)

loop_
_atom_type_symbol
_atom_type_description
_atom_type_scat_dispersion_real
_atom_type_scat_dispersion_imag
_atom_type_scat_source
C C 0.003 0.002
;International Tables for Crystallography
(1992, Vol. C, Tables 4.2.6.8 and 6.1.1.1)
;
H H 0.000 0.000
;International Tables for Crystallography
(1992, Vol. C, Table 6.1.1.2)
;
N N 0.006 0.003
;International Tables for Crystallography
(1992, Vol. C, Tables 4.2.6.8 and 6.1.1.1)
;
S S 0.125 0.123
;International Tables for Crystallography
(1992, Vol. C, Tables 4.2.6.8 and 6.1.1.1)
;

loop_
_geom_angle_atom_site_label_1
_geom_angle_atom_site_label_2
_geom_angle_atom_site_label_3
_geom_angle
_geom_angle_site_symmetry_1
_geom_angle_site_symmetry_2
_geom_angle_site_symmetry_3
_geom_angle_publ_flag
N(1) S(1) N(2) 101.24(6) . . . yes
S(1) N(1) C(8) 106.04(9) . . . yes
S(1) N(2) C(9) 106.27(10) . . . yes
C(2) C(1) C(16) 115.0(1) . . . yes
C(1) C(2) C(3) 116.9(1) . . . yes
C(2) C(3) C(4) 114.3(1) . . . yes
C(3) C(4) C(5) 123.5(1) . . . yes
C(3) C(4) C(9) 121.0(1) . . . yes
C(5) C(4) C(9) 115.2(1) . . . yes
C(4) C(5) C(6) 123.0(1) . . . yes
C(5) C(6) C(7) 123.1(1) . . . yes
C(6) C(7) C(8) 115.6(1) . . . yes
C(6) C(7) C(10) 123.6(1) . . . yes
C(8) C(7) C(10) 120.7(1) . . . yes
N(1) C(8) C(7) 125.4(1) . . . yes
N(1) C(8) C(9) 113.8(1) . . . yes
C(7) C(8) C(9) 120.8(1) . . . yes
N(2) C(9) C(4) 125.7(1) . . . yes
N(2) C(9) C(8) 112.7(1) . . . yes
C(4) C(9) C(8) 121.5(1) . . . yes
C(7) C(10) C(11) 114.5(1) . . . yes
C(10) C(11) C(12) 117.1(1) . . . yes
C(11) C(12) C(13) 114.2(1) . . . yes
C(12) C(13) C(14) 121.5(1) . . . yes
C(12) C(13) C(18) 121.0(1) . . . yes
C(14) C(13) C(18) 117.4(1) . . . yes
C(13) C(14) C(15) 120.9(1) . . . yes
C(14) C(15) C(16) 121.5(1) . . . yes
C(1) C(16) C(15) 121.1(1) . . . yes
C(1) C(16) C(17) 121.6(1) . . . yes
C(15) C(16) C(17) 117.2(1) . . . yes
C(16) C(17) C(18) 121.5(1) . . . yes
C(13) C(18) C(17) 120.9(1) . . . yes

loop_
_geom_bond_atom_site_label_1
_geom_bond_atom_site_label_2
_geom_bond_distance
_geom_bond_site_symmetry_1
_geom_bond_site_symmetry_2
_geom_bond_publ_flag
S(1) N(1) 1.616(1) . . yes
S(1) N(2) 1.621(1) . . yes
N(1) C(8) 1.342(2) . . yes
N(2) C(9) 1.347(2) . . yes
C(1) C(2) 1.539(2) . . yes
C(1) C(16) 1.512(2) . . yes
C(2) C(3) 1.537(2) . . yes
C(3) C(4) 1.505(2) . . yes
C(4) C(5) 1.365(2) . . yes
C(4) C(9) 1.430(2) . . yes
C(5) C(6) 1.434(2) . . yes
C(6) C(7) 1.365(2) . . yes
C(7) C(8) 1.429(2) . . yes
C(7) C(10) 1.511(2) . . yes
C(8) C(9) 1.442(2) . . yes
C(10) C(11) 1.543(2) . . yes
C(11) C(12) 1.539(2) . . yes
C(12) C(13) 1.508(2) . . yes
C(13) C(14) 1.400(2) . . yes
C(13) C(18) 1.399(2) . . yes
C(14) C(15) 1.387(2) . . yes
C(15) C(16) 1.391(2) . . yes
C(16) C(17) 1.397(2) . . yes
C(17) C(18) 1.385(2) . . yes

loop_
_geom_contact_atom_site_label_1
_geom_contact_atom_site_label_2
_geom_contact_distance
_geom_contact_site_symmetry_1
_geom_contact_site_symmetry_2
_geom_contact_publ_flag
S(1) C(10) 3.507(1) . 2_446 ?
N(1) C(17) 3.463(2) . 1_455 ?
C(7) C(15) 3.443(2) . 1_455 ?
C(8) C(16) 3.485(2) . 1_455 ?

loop_
_geom_torsion_atom_site_label_1
_geom_torsion_atom_site_label_2
_geom_torsion_atom_site_label_3
_geom_torsion_atom_site_label_4
_geom_torsion
_geom_torsion_site_symmetry_1
_geom_torsion_site_symmetry_2
_geom_torsion_site_symmetry_3
_geom_torsion_site_symmetry_4
_geom_torsion_publ_flag
S(1) N(1) C(8) C(7) -178.2(1) . . . . yes
S(1) N(1) C(8) C(9) -0.5(1) . . . . yes
S(1) N(2) C(9) C(4) 176.3(1) . . . . yes
S(1) N(2) C(9) C(8) -0.7(1) . . . . yes
N(1) S(1) N(2) C(9) 0.4(1) . . . . yes
N(1) C(8) C(7) C(6) -176.6(1) . . . . yes
N(1) C(8) C(7) C(10) 6.2(2) . . . . yes
N(1) C(8) C(9) N(2) 0.8(2) . . . . yes
N(1) C(8) C(9) C(4) -176.3(1) . . . . yes
N(2) S(1) N(1) C(8) 0.0(1) . . . . yes
N(2) C(9) C(4) C(3) -10.2(2) . . . . yes
N(2) C(9) C(4) C(5) 175.7(1) . . . . yes
N(2) C(9) C(8) C(7) 178.7(1) . . . . yes
C(1) C(2) C(3) C(4) -65.2(2) . . . . yes
C(1) C(16) C(15) C(14) 170.0(1) . . . . yes
C(1) C(16) C(17) C(18) -170.2(1) . . . . yes
C(2) C(1) C(16) C(15) -122.3(2) . . . . yes
C(2) C(1) C(16) C(17) 54.2(2) . . . . yes
C(2) C(3) C(4) C(5) 112.5(2) . . . . yes
C(2) C(3) C(4) C(9) -61.2(2) . . . . yes
C(3) C(2) C(1) C(16) 67.3(2) . . . . yes
C(3) C(4) C(5) C(6) -167.4(1) . . . . yes
C(3) C(4) C(9) C(8) 166.5(1) . . . . yes
C(4) C(5) C(6) C(7) 0.8(2) . . . . yes
C(4) C(9) C(8) C(7) 1.6(2) . . . . yes
C(5) C(4) C(9) C(8) -7.6(2) . . . . yes
C(5) C(6) C(7) C(8) -7.0(2) . . . . yes
C(5) C(6) C(7) C(10) 170.0(1) . . . . yes
C(6) C(5) C(4) C(9) 6.6(2) . . . . yes
C(6) C(7) C(8) C(9) 5.7(2) . . . . yes
C(6) C(7) C(10) C(11) -113.6(1) . . . . yes
C(7) C(10) C(11) C(12) 64.0(2) . . . . yes
C(8) C(7) C(10) C(11) 63.3(2) . . . . yes
C(9) C(8) C(7) C(10) -171.4(1) . . . . yes
C(10) C(11) C(12) C(13) -66.3(2) . . . . yes
C(11) C(12) C(13) C(14) 122.2(1) . . . . yes
C(11) C(12) C(13) C(18) -53.8(2) . . . . yes
C(12) C(13) C(14) C(15) -169.4(1) . . . . yes
C(12) C(13) C(18) C(17) 169.2(1) . . . . yes
C(13) C(14) C(15) C(16) 0.1(2) . . . . yes
C(13) C(18) C(17) C(16) 0.4(2) . . . . yes
C(14) C(13) C(18) C(17) -7.0(2) . . . . yes
C(14) C(15) C(16) C(17) -6.6(2) . . . . yes
C(15) C(14) C(13) C(18) 6.7(2) . . . . yes
C(15) C(16) C(17) C(18) 6.4(2) . . . . yes
C(15) C(16) C(17) C(18) 6.4(2) . . . . yes

loop_
_cod_related_entry_id
_cod_related_entry_database
_cod_related_entry_code
1 ChemSpider 30659263
